data_1508942
loop_
_publ_author_name
'Z\"ophel, Lukas'
'Enkelmann, Volker'
'M\"ullen, Klaus'

_publ_section_title
;
 Tuning the HOMO-LUMO Gap of Pyrene Effectively via Donor-Acceptor
 Substitution: Positions 4,5 Versus 9,10.
;
_journal_issue 4
_journal_name_full 'Organic letters'
_journal_page_first 804
_journal_page_last 807
_journal_paper_doi 10.1021/ol303476g
_journal_volume 15
_journal_year 2013
_chemical_formula_moiety 'C21 H12 N2 O2'
_chemical_formula_sum 'C21 H12 N2 O2'
_chemical_formula_weight 324.34
_space_group_IT_number 62
_symmetry_cell_setting orthorhombic
_symmetry_space_group_name_Hall '-P 2n 2a'
_symmetry_space_group_name_H-M 'P m c n'
_atom_sites_solution_hydrogens geom
_atom_sites_solution_primary direct
_audit_creation_date 12-02-06
_audit_creation_method CRYSTALS_ver_12.84
_cell_angle_alpha 90
_cell_angle_beta 90
_cell_angle_gamma 90
_cell_formula_units_Z 4
_cell_length_a 6.8305(2)
_cell_length_b 11.0589(5)
_cell_length_c 19.8828(9)
_cell_measurement_reflns_used 0
_cell_measurement_temperature 120
_cell_measurement_theta_max 0
_cell_measurement_theta_min 0
_cell_volume 1501.90(11)
_computing_cell_refinement 'DENZO/SCALEPACK (Otwinowski & Minor, 1997)'
_computing_data_collection 'COLLECT (Nonius, 1997-2001).'
_computing_data_reduction 'DENZO/SCALEPACK (Otwinowski & Minor, 1997)'
_computing_molecular_graphics 'CAMERON (Watkin et al., 1996)'
_computing_publication_material 'CRYSTALS (Betteridge et al., 2003)'
_computing_structure_refinement 'CRYSTALS (Betteridge et al., 2003)'
_computing_structure_solution 'SHELXS 86 (Sheldrick, 1986)'
_diffrn_ambient_temperature 120
_diffrn_measured_fraction_theta_full 0.997
_diffrn_measured_fraction_theta_max 0.997
_diffrn_measurement_device_type 'Nonius KappaCCD'
_diffrn_measurement_method '\f & \w scans'
_diffrn_radiation_monochromator graphite
_diffrn_radiation_type 'Mo K\a'
_diffrn_radiation_wavelength 0.71073
_diffrn_reflns_av_R_equivalents 0.075
_diffrn_reflns_limit_h_max 9
_diffrn_reflns_limit_h_min -9
_diffrn_reflns_limit_k_max 14
_diffrn_reflns_limit_k_min -13
_diffrn_reflns_limit_l_max 26
_diffrn_reflns_limit_l_min -26
_diffrn_reflns_number 12552
_diffrn_reflns_theta_full 28.690
_diffrn_reflns_theta_max 28.690
_diffrn_reflns_theta_min 2.107
_diffrn_standards_number 0
_exptl_absorpt_coefficient_mu 0.094
_exptl_absorpt_correction_T_max 0.99
_exptl_absorpt_correction_T_min 0.95
_exptl_absorpt_correction_type multi-scan
_exptl_absorpt_process_details 'SORTAV (Blessing)'
_exptl_crystal_colour orange
_exptl_crystal_density_diffrn 1.434
_exptl_crystal_description needle
_exptl_crystal_F_000 672
_exptl_crystal_size_max 0.41
_exptl_crystal_size_mid 0.13
_exptl_crystal_size_min 0.09
_refine_diff_density_max 0.31
_refine_diff_density_min -0.25
_refine_ls_extinction_method None
_refine_ls_goodness_of_fit_ref 1.0809
_refine_ls_hydrogen_treatment constr
_refine_ls_matrix_type full
_refine_ls_number_parameters 154
_refine_ls_number_reflns 1709
_refine_ls_number_restraints 12
_refine_ls_R_factor_all 0.0599
_refine_ls_R_factor_gt 0.0416
_refine_ls_shift/su_max 0.000107
_refine_ls_structure_factor_coef F
_refine_ls_weighting_details
;

 Method, part 1, Chebychev polynomial, (Watkin, 1994, Prince, 1982) 

 [weight] = 1.0/[A~0~*T~0~(x)+A~1~*T~1~(x) ... +A~n-1~]*T~n-1~(x)] 

 where A~i~ are the Chebychev coefficients listed below and x= Fcalc/Fmax 

 Method = Robust Weighting (Prince, 1982) 

 W = [weight] * [1-(deltaF/6*sigmaF)^2^]^2^ 

 A~i~ are: 

 2.57 1.11 2.11 

;
_refine_ls_weighting_scheme calc
_refine_ls_wR_factor_all 0.0514
_refine_ls_wR_factor_gt 0.0495
_refine_ls_wR_factor_ref 0.0495
_reflns_limit_h_max 9
_reflns_limit_h_min 0
_reflns_limit_k_max 14
_reflns_limit_k_min 0
_reflns_limit_l_max 26
_reflns_limit_l_min 0
_reflns_number_gt 1709
_reflns_number_total 2085
_reflns_threshold_expression I>2.0\s(I)
_cod_data_source_file ol303476g_si_004.cif
_cod_data_source_block zoepupu
_cod_depositor_comments
;
The following automatic conversions were performed:

'_symmetry_cell_setting' value 'Orthorhombic' changed to
'orthorhombic' according to
/home/saulius/struct/CIF-dictionaries/cif_core.dic dictionary named
'cif_core.dic' version 2.4.2 from 2011-04-26.

Automatic conversion script
Id: cif_fix_values 1891 2012-01-12 08:04:46Z andrius 
;
_cod_original_sg_symbol_H-M 'P m c n '
_cod_database_code 1508942

loop_
_symmetry_equiv_pos_as_xyz
x,y,z
-x,-y,-z
-x+1/2,y,z
x+1/2,-y,-z
x,-y+1/2,z+1/2
-x,y+1/2,-z+1/2
-x+1/2,-y+1/2,z+1/2
x+1/2,y+1/2,-z+1/2

loop_
_atom_site_label
_atom_site_type_symbol
_atom_site_fract_x
_atom_site_fract_y
_atom_site_fract_z
_atom_site_U_iso_or_equiv
_atom_site_occupancy
_atom_site_adp_type
_atom_site_refinement_flags_posn
_atom_site_refinement_flags_adp
O1 O 0.7500 0.40237(10) 0.07750(6) 0.0239 1.0000 Uani S T
O2 O 0.7500 0.28130(11) 0.17399(6) 0.0241 1.0000 Uani S T
N1 N 0.7500 -0.17676(14) -0.19782(8) 0.0294 1.0000 Uani S T
N2 N 0.7500 -0.38099(14) -0.03789(8) 0.0289 1.0000 Uani S T
C1 C 0.7500 0.03186(13) 0.04840(7) 0.0152 1.0000 Uani S T
C2 C 0.7500 0.10667(13) -0.01045(7) 0.0147 1.0000 Uani S T
C3 C 0.7500 0.05350(13) -0.07552(7) 0.0156 1.0000 Uani S T
C4 C 0.750000(7) 0.12777(14) -0.13266(8) 0.0179 1.0000 Uani S T
C5 C 0.750000(7) 0.25288(14) -0.12649(8) 0.0193 1.0000 Uani S T
C6 C 0.750000(7) 0.30735(14) -0.06341(8) 0.0183 1.0000 Uani S T
C7 C 0.7500 0.23539(13) -0.00523(7) 0.0162 1.0000 Uani S T
C8 C 0.7500 0.28274(13) 0.06088(8) 0.0172 1.0000 Uani S T
C9 C 0.7500 0.21230(14) 0.11683(7) 0.0173 1.0000 Uani S T
C10 C 0.7500 0.08467(14) 0.11427(7) 0.0162 1.0000 Uani S T
C11 C 0.750000(7) 0.00972(15) 0.17119(8) 0.0192 1.0000 Uani S T
C12 C 0.750000(7) -0.11558(15) 0.16447(8) 0.0208 1.0000 Uani S T
C13 C 0.750000(7) -0.16860(14) 0.10073(8) 0.0195 1.0000 Uani S T
C14 C 0.7500 -0.09642(13) 0.04287(8) 0.0163 1.0000 Uani S T
C15 C 0.7500 -0.14826(13) -0.02361(8) 0.0171 1.0000 Uani S T
C16 C 0.7500 -0.07623(14) -0.08032(7) 0.0168 1.0000 Uani S T
C17 C 0.7500 -0.13267(14) -0.14576(9) 0.0204 1.0000 Uani S T
C18 C 0.7500 -0.27766(15) -0.03119(8) 0.0208 1.0000 Uani S T
C19 C 0.7500 0.40748(15) 0.15092(9) 0.0225 1.0000 Uani S T
C20 C 0.5641(2) 0.46825(12) 0.17408(6) 0.0271 1.0000 Uani . .
H201 H 0.5619 0.4728 0.2218 0.0364 1.0000 Uiso R .
H202 H 0.5572 0.5475 0.1558 0.0364 1.0000 Uiso R .
H203 H 0.4554 0.4222 0.1589 0.0364 1.0000 Uiso R .
H41 H 0.7500 0.0921 -0.1761 0.0229 1.0000 Uiso RS .
H51 H 0.7500 0.3021 -0.1657 0.0251 1.0000 Uiso RS .
H61 H 0.7500 0.3930 -0.0598 0.0223 1.0000 Uiso RS .
H111 H 0.7500 0.0450 0.2147 0.0246 1.0000 Uiso RS .
H121 H 0.7500 -0.1653 0.2034 0.0254 1.0000 Uiso RS .
H131 H 0.7500 -0.2542 0.0965 0.0249 1.0000 Uiso RS .

loop_
_atom_site_aniso_label
_atom_site_aniso_U_11
_atom_site_aniso_U_22
_atom_site_aniso_U_33
_atom_site_aniso_U_23
_atom_site_aniso_U_13
_atom_site_aniso_U_12
O1 0.0429(8) 0.0129(5) 0.0160(5) -0.0025(4) 0.0000 0.0000
O2 0.0430(7) 0.0159(5) 0.0134(5) -0.0016(4) 0.0000 0.0000
N1 0.0400(9) 0.0228(7) 0.0253(8) -0.0073(6) 0.0000 0.0000
N2 0.0371(8) 0.0185(7) 0.0312(8) -0.0016(6) 0.0000 0.0000
C1 0.0156(7) 0.0139(6) 0.0161(6) 0.0001(5) 0.0000 0.0000
C2 0.0155(7) 0.0135(6) 0.0152(7) -0.0007(5) 0.0000 0.0000
C3 0.0166(7) 0.0136(7) 0.0166(7) -0.0025(5) 0.0000 0.0000
C4 0.0213(7) 0.0168(7) 0.0156(7) -0.0024(5) 0.0000 0.0000
C5 0.0247(8) 0.0177(7) 0.0153(6) 0.0020(5) 0.0000 0.0000
C6 0.0254(8) 0.0128(6) 0.0168(7) 0.0013(5) 0.0000 0.0000
C7 0.0193(7) 0.0137(6) 0.0155(6) -0.0020(5) 0.0000 0.0000
C8 0.0222(8) 0.0125(6) 0.0167(7) -0.0006(5) 0.0000 0.0000
C9 0.0226(7) 0.0148(7) 0.0146(7) -0.0032(5) 0.0000 0.0000
C10 0.0168(7) 0.0151(7) 0.0167(7) -0.0005(5) 0.0000 0.0000
C11 0.0224(8) 0.0203(8) 0.0148(6) 0.0010(5) 0.0000 0.0000
C12 0.0244(8) 0.0189(7) 0.0190(7) 0.0034(5) 0.0000 0.0000
C13 0.0213(8) 0.0140(7) 0.0233(7) 0.0026(5) 0.0000 0.0000
C14 0.0168(7) 0.0128(6) 0.0194(7) -0.0008(5) 0.0000 0.0000
C15 0.0177(7) 0.0123(7) 0.0213(7) -0.0016(5) 0.0000 0.0000
C16 0.0167(7) 0.0147(7) 0.0191(7) -0.0032(5) 0.0000 0.0000
C17 0.0248(8) 0.0140(7) 0.0225(8) -0.0018(6) 0.0000 0.0000
C18 0.0228(7) 0.0174(7) 0.0222(8) -0.0019(6) 0.0000 0.0000
C19 0.0301(8) 0.0183(7) 0.0193(7) -0.0018(6) 0.0000 0.0000
C20 0.0274(6) 0.0292(6) 0.0249(6) -0.0021(4) -0.0008(5) 0.0032(5)

loop_
_atom_type_symbol
_atom_type_scat_dispersion_real
_atom_type_scat_dispersion_imag
_atom_type_scat_Cromer_Mann_a1
_atom_type_scat_Cromer_Mann_b1
_atom_type_scat_Cromer_Mann_a2
_atom_type_scat_Cromer_Mann_b2
_atom_type_scat_Cromer_Mann_a3
_atom_type_scat_Cromer_Mann_b3
_atom_type_scat_Cromer_Mann_a4
_atom_type_scat_Cromer_Mann_b4
_atom_type_scat_Cromer_Mann_c
_atom_type_scat_source
C 0.0033 0.0016 2.3100 20.8439 1.0200 10.2075 1.5886 0.5687 0.8650 51.6512 0.2156 'International Tables Vol C 4.2.6.8 and 6.1.1.4'
H 0.0000 0.0000 0.4930 10.5109 0.3229 26.1257 0.1402 3.1424 0.0408 57.7998 0.0030 'International Tables Vol C 4.2.6.8 and 6.1.1.4'
O 0.0106 0.0060 3.0485 13.2771 2.2868 5.7011 1.5463 0.3239 0.8670 32.9089 0.2508 'International Tables Vol C 4.2.6.8 and 6.1.1.4'
N 0.0061 0.0033 12.2126 0.0057 3.1322 9.8933 2.0125 28.9975 1.1663 0.5826 -11.5290 'International Tables Vol C 4.2.6.8 and 6.1.1.4'

loop_
_geom_angle_atom_site_label_1
_geom_angle_site_symmetry_1
_geom_angle_atom_site_label_2
_geom_angle_atom_site_label_3
_geom_angle
_geom_angle_publ_flag
C8 . O1 C19 106.24(12) yes
C9 . O2 C19 105.68(12) yes
C2 . C1 C10 120.71(14) yes
C2 . C1 C14 120.83(13) yes
C10 . C1 C14 118.46(14) yes
C1 . C2 C3 120.30(13) yes
C1 . C2 C7 121.09(13) yes
C3 . C2 C7 118.61(13) yes
C2 . C3 C4 119.70(14) yes
C2 . C3 C16 118.25(13) yes
C4 . C3 C16 122.06(13) yes
C3 . C4 C5 120.80(14) yes
C3 . C4 H41 119.6 no
C5 . C4 H41 119.6 no
C4 . C5 C6 120.72(14) yes
C4 . C5 H51 119.9 no
C6 . C5 H51 119.4 no
C5 . C6 C7 119.82(14) yes
C5 . C6 H61 120.1 no
C7 . C6 H61 120.1 no
C2 . C7 C6 120.35(13) yes
C2 . C7 C8 115.90(13) yes
C6 . C7 C8 123.75(14) yes
C7 . C8 O1 125.74(13) yes
C7 . C8 C9 123.27(14) yes
O1 . C8 C9 110.98(13) yes
O2 . C9 C8 111.12(13) yes
O2 . C9 C10 125.94(14) yes
C8 . C9 C10 122.94(14) yes
C1 . C10 C9 116.10(14) yes
C1 . C10 C11 119.75(14) yes
C9 . C10 C11 124.15(14) yes
C10 . C11 C12 120.71(15) yes
C10 . C11 H111 119.5 no
C12 . C11 H111 119.8 no
C11 . C12 C13 120.33(15) yes
C11 . C12 H121 119.9 no
C13 . C12 H121 119.8 no
C12 . C13 C14 120.42(15) yes
C12 . C13 H131 119.9 no
C14 . C13 H131 119.7 no
C1 . C14 C13 120.32(14) yes
C1 . C14 C15 117.88(14) yes
C13 . C14 C15 121.80(14) yes
C14 . C15 C16 121.31(13) yes
C14 . C15 C18 119.46(14) yes
C16 . C15 C18 119.23(14) yes
C3 . C16 C15 121.44(13) yes
C3 . C16 C17 119.43(14) yes
C15 . C16 C17 119.13(14) yes
C16 . C17 N1 179.59(18) yes
C15 . C18 N2 179.36(18) yes
C20 3_655 C19 O2 109.14(9) yes
C20 3_655 C19 O1 108.80(9) yes
O2 . C19 O1 105.98(12) yes
C20 3_655 C19 C20 114.62(14) yes
O2 . C19 C20 109.14(9) yes
O1 . C19 C20 108.80(9) yes
C19 . C20 H201 110.0 no
C19 . C20 H202 109.6 no
H201 . C20 H202 109.5 no
C19 . C20 H203 108.8 no
H201 . C20 H203 109.5 no
H202 . C20 H203 109.5 no

loop_
_geom_bond_atom_site_label_1
_geom_bond_atom_site_label_2
_geom_bond_site_symmetry_2
_geom_bond_distance
_geom_bond_publ_flag
O1 C8 . 1.3636(17) yes
O1 C19 . 1.461(2) yes
O2 C9 . 1.3689(18) yes
O2 C19 . 1.469(2) yes
N1 C17 . 1.144(2) yes
N2 C18 . 1.150(2) yes
C1 C2 . 1.433(2) yes
C1 C10 . 1.434(2) yes
C1 C14 . 1.423(2) yes
C2 C3 . 1.421(2) yes
C2 C7 . 1.4272(19) yes
C3 C4 . 1.402(2) yes
C3 C16 . 1.438(2) yes
C4 C5 . 1.389(2) yes
C4 H41 . 0.950 no
C5 C6 . 1.391(2) yes
C5 H51 . 0.950 no
C6 C7 . 1.404(2) yes
C6 H61 . 0.950 no
C7 C8 . 1.415(2) yes
C8 C9 . 1.358(2) yes
C9 C10 . 1.412(2) yes
C10 C11 . 1.403(2) yes
C11 C12 . 1.392(2) yes
C11 H111 . 0.950 no
C12 C13 . 1.397(2) yes
C12 H121 . 0.950 no
C13 C14 . 1.400(2) yes
C13 H131 . 0.950 no
C14 C15 . 1.441(2) yes
C15 C16 . 1.380(2) yes
C15 C18 . 1.439(2) yes
C16 C17 . 1.443(2) yes
C19 C20 3_655 1.5084(15) yes
C19 C20 . 1.5084(15) yes
C20 H201 . 0.950 no
C20 H202 . 0.950 no
C20 H203 . 0.950 no
